data_2228589
loop_
_publ_author_name
'Zhao, Dan'
'Li, Fei-Fei'
'Yao, Yu-Ming'
'Huan, Chang-An'
'Zhao, En-Xiao'

_publ_section_title
;
 \b-Nd~2~Mo~4~O~15~
;
_journal_coeditor_code WM2425
_journal_issue 12
_journal_name_full 'Acta Crystallographica Section E'
_journal_page_first i85
_journal_paper_doi 10.1107/S1600536810048609
_journal_volume 66
_journal_year 2010
_chemical_formula_iupac 'Nd2 Mo4 O15'
_chemical_formula_sum 'Mo4 Nd2 O15'
_chemical_formula_weight 912.24
_chemical_name_systematic
;
dineodymium(III) tetramolybdate(VI)
;
_space_group_IT_number 2
_symmetry_cell_setting triclinic
_symmetry_space_group_name_Hall '-P 1'
_symmetry_space_group_name_H-M 'P -1'
_atom_sites_solution_primary direct
_atom_sites_solution_secondary difmap
_audit_creation_method SHELXL-97
_cell_angle_alpha 88.916(2)
_cell_angle_beta 83.9570(10)
_cell_angle_gamma 84.196(2)
_cell_formula_units_Z 2
_cell_length_a 7.4000(6)
_cell_length_b 7.4992(6)
_cell_length_c 11.7291(9)
_cell_measurement_reflns_used 487
_cell_measurement_temperature 293(2)
_cell_measurement_theta_max 23.02
_cell_measurement_theta_min 2.10
_cell_volume 643.94(9)
_computing_cell_refinement '<i>SAINT</i> (Bruker, 1997)'
_computing_data_collection '<i>SMART</i> (Bruker, 1997)'
_computing_data_reduction '<i>SAINT</i> (Bruker, 1997)'
_computing_molecular_graphics '<i>DIAMOND</i> (Brandenburg, 2004)'
_computing_publication_material '<i>SHELXTL</i> (Sheldrick, 2008)'
_computing_structure_refinement '<i>SHELXL97</i> (Sheldrick, 2008)'
_computing_structure_solution '<i>SHELXS97</i> (Sheldrick, 2008)'
_diffrn_ambient_temperature 293(2)
_diffrn_measured_fraction_theta_full 0.977
_diffrn_measured_fraction_theta_max 0.977
_diffrn_measurement_device_type 'Bruker SMART 1K CCD'
_diffrn_measurement_method \w
_diffrn_radiation_monochromator graphite
_diffrn_radiation_source 'fine-focus sealed tube'
_diffrn_radiation_type MoK\a
_diffrn_radiation_wavelength 0.71073
_diffrn_reflns_av_R_equivalents 0.0400
_diffrn_reflns_av_sigmaI/netI 0.0354
_diffrn_reflns_limit_h_max 8
_diffrn_reflns_limit_h_min -9
_diffrn_reflns_limit_k_max 6
_diffrn_reflns_limit_k_min -9
_diffrn_reflns_limit_l_max 14
_diffrn_reflns_limit_l_min -14
_diffrn_reflns_number 3620
_diffrn_reflns_theta_full 25.72
_diffrn_reflns_theta_max 25.72
_diffrn_reflns_theta_min 1.75
_exptl_absorpt_coefficient_mu 11.767
_exptl_absorpt_correction_T_max 0.5907
_exptl_absorpt_correction_T_min 0.2713
_exptl_absorpt_correction_type multi-scan
_exptl_absorpt_process_details '(SADABS; Bruker, 1997)'
_exptl_crystal_colour light-red
_exptl_crystal_density_diffrn 4.705
_exptl_crystal_density_method 'not measured'
_exptl_crystal_description prism
_exptl_crystal_F_000 816
_exptl_crystal_size_max 0.15
_exptl_crystal_size_mid 0.15
_exptl_crystal_size_min 0.05
_refine_diff_density_max 3.381
_refine_diff_density_min -2.540
_refine_ls_extinction_coef 0.0080(7)
_refine_ls_extinction_expression Fc^*^=kFc[1+0.001xFc^2^\l^3^/sin(2\q)]^-1/4^
_refine_ls_extinction_method '<i>SHELXL97</i> (Sheldrick, 2008)'
_refine_ls_goodness_of_fit_ref 1.046
_refine_ls_matrix_type full
_refine_ls_number_parameters 191
_refine_ls_number_reflns 2390
_refine_ls_number_restraints 0
_refine_ls_restrained_S_all 1.046
_refine_ls_R_factor_all 0.0478
_refine_ls_R_factor_gt 0.0458
_refine_ls_shift/su_max 0.000
_refine_ls_shift/su_mean 0.000
_refine_ls_structure_factor_coef Fsqd
_refine_ls_weighting_details 'calc w=1/[\s^2^(Fo^2^)+(0.0986P)^2^+6.3644P] where P=(Fo^2^+2Fc^2^)/3'
_refine_ls_weighting_scheme calc
_refine_ls_wR_factor_gt 0.1232
_refine_ls_wR_factor_ref 0.1284
_reflns_number_gt 2268
_reflns_number_total 2390
_reflns_threshold_expression I>2sigma(I)
_cod_data_source_file wm2425.cif
_cod_data_source_block I
_cod_database_code 2228589
_cod_database_fobs_code 2228589

loop_
_symmetry_equiv_pos_as_xyz
'x, y, z'
'-x, -y, -z'

loop_
_atom_site_type_symbol
_atom_site_label
_atom_site_fract_x
_atom_site_fract_y
_atom_site_fract_z
_atom_site_U_iso_or_equiv
_atom_site_adp_type
_atom_site_calc_flag
_atom_site_refinement_flags
_atom_site_occupancy
_atom_site_disorder_assembly
_atom_site_disorder_group
Nd Nd1 0.24478(7) 0.41215(6) 0.22477(4) 0.0090(2) Uani d . 1 . .
Nd Nd2 0.67891(6) 0.09060(6) 0.22360(4) 0.0081(2) Uani d . 1 . .
Mo Mo1 0.43929(11) 0.25334(11) 0.52879(7) 0.0093(3) Uani d . 1 . .
Mo Mo2 0.72798(11) 0.57014(10) 0.12800(7) 0.0081(3) Uani d . 1 . .
Mo Mo3 0.22775(11) 0.92862(10) 0.12894(7) 0.0084(3) Uani d . 1 . .
Mo Mo4 0.09418(11) 0.67225(10) 0.52795(7) 0.0090(3) Uani d . 1 . .
O O11 0.0842(9) 0.4745(9) 0.4032(6) 0.0122(14) Uani d . 1 . .
O O2 0.6680(10) 0.2917(10) 0.5608(6) 0.0180(15) Uani d . 1 . .
O O15 0.5756(9) 0.4080(9) 0.1806(6) 0.0124(14) Uani d . 1 . .
O O8 0.3544(9) 0.0941(9) 0.1872(6) 0.0116(14) Uani d . 1 . .
O O1 0.2954(10) 0.4305(9) 0.5914(6) 0.0161(15) Uani d . 1 . .
O O5 0.8677(10) 0.2270(10) 0.3442(7) 0.0183(15) Uani d . 1 . .
O O7 0.7035(11) 0.0974(11) 0.0170(7) 0.0209(17) Uani d . 1 . .
O O12 -0.0335(11) 0.8313(10) 0.4610(7) 0.0217(16) Uani d . 1 . .
O O4 0.4229(10) 0.2652(9) 0.3798(6) 0.0153(15) Uani d . 1 . .
O O6 0.9983(10) 0.0078(11) 0.1526(7) 0.0231(17) Uani d . 1 . .
O O9 0.2747(11) 0.4070(11) 0.0191(7) 0.0227(17) Uani d . 1 . .
O O10 0.2620(11) 0.7197(10) 0.1964(6) 0.0200(16) Uani d . 1 . .
O O13 0.6638(11) 0.7841(10) 0.1853(7) 0.0207(16) Uani d . 1 . .
O O14 0.9451(11) 0.4864(12) 0.1581(7) 0.0253(18) Uani d . 1 . .
O O3 0.3788(10) 0.0521(9) 0.5944(6) 0.0150(14) Uani d . 1 . .

loop_
_atom_site_aniso_label
_atom_site_aniso_U_11
_atom_site_aniso_U_22
_atom_site_aniso_U_33
_atom_site_aniso_U_12
_atom_site_aniso_U_13
_atom_site_aniso_U_23
Nd1 0.0097(3) 0.0080(3) 0.0089(3) 0.0000(2) 0.0000(2) 0.0003(2)
Nd2 0.0096(3) 0.0058(3) 0.0091(3) -0.0022(2) -0.0012(2) -0.0003(2)
Mo1 0.0098(4) 0.0084(4) 0.0101(4) -0.0026(3) -0.0019(3) 0.0022(3)
Mo2 0.0086(4) 0.0075(4) 0.0084(4) -0.0030(3) 0.0001(3) 0.0001(3)
Mo3 0.0089(4) 0.0080(4) 0.0088(4) -0.0025(3) -0.0011(3) -0.0016(3)
Mo4 0.0083(4) 0.0079(4) 0.0113(4) -0.0026(3) -0.0011(3) -0.0023(3)
O11 0.013(3) 0.013(3) 0.011(3) -0.004(3) -0.001(3) 0.000(3)
O2 0.017(4) 0.023(4) 0.015(4) -0.006(3) 0.000(3) 0.002(3)
O15 0.006(3) 0.011(3) 0.020(4) -0.001(2) 0.003(3) -0.006(3)
O8 0.010(3) 0.008(3) 0.017(3) -0.006(3) -0.002(3) -0.002(3)
O1 0.019(4) 0.009(3) 0.019(4) -0.003(3) 0.000(3) -0.001(3)
O5 0.016(4) 0.016(4) 0.024(4) -0.004(3) -0.001(3) -0.004(3)
O7 0.026(4) 0.024(4) 0.012(4) -0.001(3) 0.000(3) -0.006(3)
O12 0.023(4) 0.016(4) 0.027(4) 0.003(3) -0.008(3) 0.000(3)
O4 0.015(3) 0.009(3) 0.019(4) 0.005(3) 0.001(3) -0.001(3)
O6 0.012(4) 0.030(5) 0.026(4) 0.002(3) 0.001(3) -0.002(3)
O9 0.026(4) 0.027(4) 0.016(4) -0.005(3) -0.001(3) -0.003(3)
O10 0.032(4) 0.015(4) 0.016(4) -0.005(3) -0.013(3) 0.004(3)
O13 0.031(4) 0.011(4) 0.021(4) -0.006(3) -0.006(3) -0.001(3)
O14 0.015(4) 0.039(5) 0.021(4) -0.007(3) 0.003(3) 0.007(4)
O3 0.017(3) 0.008(3) 0.019(4) -0.002(3) 0.000(3) 0.008(3)

loop_
_atom_type_symbol
_atom_type_description
_atom_type_scat_dispersion_real
_atom_type_scat_dispersion_imag
_atom_type_scat_source
Mo Mo -1.6832 0.6857 'International Tables Vol C Tables 4.2.6.8 and 6.1.1.4'
Nd Nd -0.1943 3.0179 'International Tables Vol C Tables 4.2.6.8 and 6.1.1.4'
O O 0.0106 0.0060 'International Tables Vol C Tables 4.2.6.8 and 6.1.1.4'

loop_
_geom_angle_atom_site_label_1
_geom_angle_atom_site_label_2
_geom_angle_atom_site_label_3
_geom_angle_site_symmetry_1
_geom_angle_site_symmetry_3
_geom_angle
_geom_angle_publ_flag
O11 Nd1 O10 . . 88.8(3) ?
O11 Nd1 O9 . . 153.3(3) ?
O10 Nd1 O9 . . 83.4(3) ?
O11 Nd1 O14 . 1_455 82.8(3) ?
O10 Nd1 O14 . 1_455 82.1(3) ?
O9 Nd1 O14 . 1_455 70.9(3) ?
O11 Nd1 O15 . . 125.3(2) ?
O10 Nd1 O15 . . 81.3(3) ?
O9 Nd1 O15 . . 78.7(3) ?
O14 Nd1 O15 1_455 . 146.7(3) ?
O11 Nd1 O8 . . 116.2(2) ?
O10 Nd1 O8 . . 152.5(3) ?
O9 Nd1 O8 . . 78.6(3) ?
O14 Nd1 O8 1_455 . 110.8(3) ?
O15 Nd1 O8 . . 75.0(2) ?
O11 Nd1 O4 . . 70.6(2) ?
O10 Nd1 O4 . . 116.3(2) ?
O9 Nd1 O4 . . 135.5(2) ?
O14 Nd1 O4 1_455 . 146.5(2) ?
O15 Nd1 O4 . . 66.7(2) ?
O8 Nd1 O4 . . 66.3(2) ?
O11 Nd1 Nd2 . . 116.20(17) ?
O10 Nd1 Nd2 . . 120.5(2) ?
O9 Nd1 Nd2 . . 89.6(2) ?
O14 Nd1 Nd2 1_455 . 148.9(2) ?
O15 Nd1 Nd2 . . 39.66(16) ?
O8 Nd1 Nd2 . . 39.68(15) ?
O4 Nd1 Nd2 . . 45.87(15) ?
O13 Nd2 O3 1_545 2_656 73.9(3) ?
O13 Nd2 O5 1_545 . 129.8(3) ?
O3 Nd2 O5 2_656 . 75.9(3) ?
O13 Nd2 O7 1_545 . 79.6(3) ?
O3 Nd2 O7 2_656 . 153.0(3) ?
O5 Nd2 O7 . . 126.9(3) ?
O13 Nd2 O6 1_545 . 80.7(3) ?
O3 Nd2 O6 2_656 . 107.9(3) ?
O5 Nd2 O6 . . 71.7(3) ?
O7 Nd2 O6 . . 72.0(3) ?
O13 Nd2 O8 1_545 . 79.2(3) ?
O3 Nd2 O8 2_656 . 91.6(2) ?
O5 Nd2 O8 . . 140.7(2) ?
O7 Nd2 O8 . . 78.5(3) ?
O6 Nd2 O8 . . 146.8(3) ?
O13 Nd2 O15 1_545 . 147.6(2) ?
O3 Nd2 O15 2_656 . 124.5(2) ?
O5 Nd2 O15 . . 82.5(2) ?
O7 Nd2 O15 . . 77.3(3) ?
O6 Nd2 O15 . . 112.6(3) ?
O8 Nd2 O15 . . 74.2(2) ?
O13 Nd2 O4 1_545 . 119.7(3) ?
O3 Nd2 O4 2_656 . 63.0(2) ?
O5 Nd2 O4 . . 78.3(2) ?
O7 Nd2 O4 . . 129.9(2) ?
O6 Nd2 O4 . . 150.0(2) ?
O8 Nd2 O4 . . 63.0(2) ?
O15 Nd2 O4 . . 62.9(2) ?
O13 Nd2 Nd1 1_545 . 118.7(2) ?
O3 Nd2 Nd1 2_656 . 99.86(17) ?
O5 Nd2 Nd1 . . 105.23(18) ?
O7 Nd2 Nd1 . . 88.49(19) ?
O6 Nd2 Nd1 . . 150.0(2) ?
O8 Nd2 Nd1 . . 39.53(15) ?
O15 Nd2 Nd1 . . 38.92(15) ?
O4 Nd2 Nd1 . . 41.44(15) ?
O1 Mo1 O3 . . 108.8(3) ?
O1 Mo1 O4 . . 107.4(3) ?
O3 Mo1 O4 . . 114.5(3) ?
O1 Mo1 O2 . . 105.5(3) ?
O3 Mo1 O2 . . 109.3(3) ?
O4 Mo1 O2 . . 110.9(3) ?
O9 Mo2 O14 2_665 . 109.3(4) ?
O9 Mo2 O13 2_665 . 106.3(4) ?
O14 Mo2 O13 . . 112.1(4) ?
O9 Mo2 O15 2_665 . 109.1(4) ?
O14 Mo2 O15 . . 107.0(3) ?
O13 Mo2 O15 . . 113.0(3) ?
O6 Mo3 O7 1_465 2_665 111.1(4) ?
O6 Mo3 O10 1_465 . 109.0(4) ?
O7 Mo3 O10 2_665 . 108.4(4) ?
O6 Mo3 O8 1_465 1_565 106.6(4) ?
O7 Mo3 O8 2_665 1_565 109.7(3) ?
O10 Mo3 O8 . 1_565 112.0(3) ?
O12 Mo4 O5 . 2_666 104.3(4) ?
O12 Mo4 O11 . 2_566 102.4(4) ?
O5 Mo4 O11 2_666 2_566 95.7(3) ?
O12 Mo4 O2 . 2_666 97.0(4) ?
O5 Mo4 O2 2_666 2_666 97.9(3) ?
O11 Mo4 O2 2_566 2_666 152.7(3) ?
O12 Mo4 O11 . . 94.5(3) ?
O5 Mo4 O11 2_666 . 160.8(3) ?
O11 Mo4 O11 2_566 . 76.3(3) ?
O2 Mo4 O11 2_666 . 83.4(3) ?
O12 Mo4 O1 . . 170.4(3) ?
O5 Mo4 O1 2_666 . 83.9(3) ?
O11 Mo4 O1 2_566 . 81.3(3) ?
O2 Mo4 O1 2_666 . 76.7(3) ?
O11 Mo4 O1 . . 77.7(3) ?
O12 Mo4 Mo4 . 2_566 100.5(3) ?
O5 Mo4 Mo4 2_666 2_566 133.6(3) ?
O11 Mo4 Mo4 2_566 2_566 40.4(2) ?
O2 Mo4 Mo4 2_666 2_566 117.3(2) ?
O11 Mo4 Mo4 . 2_566 35.83(18) ?
O1 Mo4 Mo4 . 2_566 76.52(17) ?
Mo4 O11 Mo4 2_566 . 103.7(3) ?
Mo4 O11 Nd1 2_566 . 122.5(3) ?
Mo4 O11 Nd1 . . 133.7(3) ?
Mo1 O2 Mo4 . 2_666 136.8(4) ?
Mo2 O15 Nd1 . . 135.0(4) ?
Mo2 O15 Nd2 . . 123.6(3) ?
Nd1 O15 Nd2 . . 101.4(2) ?
Mo3 O8 Nd1 1_545 . 126.2(3) ?
Mo3 O8 Nd2 1_545 . 132.4(3) ?
Nd1 O8 Nd2 . . 100.8(2) ?
Mo1 O1 Mo4 . . 136.9(4) ?
Mo4 O5 Nd2 2_666 . 152.6(4) ?
Mo3 O7 Nd2 2_665 . 165.9(5) ?
Mo1 O4 Nd1 . . 144.6(4) ?
Mo1 O4 Nd2 . . 122.6(3) ?
Nd1 O4 Nd2 . . 92.7(2) ?
Mo3 O6 Nd2 1_645 . 168.5(5) ?
Mo2 O9 Nd1 2_665 . 171.6(5) ?
Mo3 O10 Nd1 . . 156.8(4) ?
Mo2 O13 Nd2 . 1_565 159.0(5) ?
Mo2 O14 Nd1 . 1_655 169.8(5) ?
Mo1 O3 Nd2 . 2_656 143.0(4) ?

loop_
_geom_bond_atom_site_label_1
_geom_bond_atom_site_label_2
_geom_bond_site_symmetry_2
_geom_bond_distance
_geom_bond_publ_flag
Nd1 O11 . 2.326(7) ?
Nd1 O10 . 2.339(7) ?
Nd1 O9 . 2.400(8) ?
Nd1 O14 1_455 2.437(8) ?
Nd1 O15 . 2.446(6) ?
Nd1 O8 . 2.472(7) ?
Nd1 O4 . 2.528(7) ?
Nd1 Nd2 . 3.8158(7) ?
Nd2 O13 1_545 2.366(7) ?
Nd2 O3 2_656 2.387(7) ?
Nd2 O5 . 2.399(7) ?
Nd2 O7 . 2.411(8) ?
Nd2 O6 . 2.444(7) ?
Nd2 O8 . 2.480(7) ?
Nd2 O15 . 2.484(7) ?
Nd2 O4 . 2.742(7) ?
Mo1 O1 . 1.739(7) ?
Mo1 O3 . 1.758(7) ?
Mo1 O4 . 1.764(7) ?
Mo1 O2 . 1.823(7) ?
Mo2 O9 2_665 1.733(8) ?
Mo2 O14 . 1.734(8) ?
Mo2 O13 . 1.753(7) ?
Mo2 O15 . 1.798(7) ?
Mo3 O6 1_465 1.737(7) ?
Mo3 O7 2_665 1.742(8) ?
Mo3 O10 . 1.749(7) ?
Mo3 O8 1_565 1.814(6) ?
Mo4 O12 . 1.680(8) ?
Mo4 O5 2_666 1.753(7) ?
Mo4 O11 2_566 1.909(7) ?
Mo4 O2 2_666 1.989(7) ?
Mo4 O11 . 2.115(7) ?
Mo4 O1 . 2.386(7) ?
Mo4 Mo4 2_566 3.1674(15) ?
O11 Mo4 2_566 1.909(7) ?
O2 Mo4 2_666 1.989(7) ?
O8 Mo3 1_545 1.814(6) ?
O5 Mo4 2_666 1.753(7) ?
O7 Mo3 2_665 1.742(8) ?
O6 Mo3 1_645 1.737(7) ?
O9 Mo2 2_665 1.733(8) ?
O13 Nd2 1_565 2.366(7) ?
O14 Nd1 1_655 2.437(8) ?
O3 Nd2 2_656 2.387(7) ?
